data_7227851
loop_
_publ_author_name
'Yu, Fan'
'Xiong, Xin'
'Huang, Kexing'
'Zhou, Yinliu'
'Li, Bao'

_publ_section_title
;
 2D Co-based coordination polymer with a histidine derivative as an
 efficient heterogeneous catalyst for the oxidation of cyclohexene
;
_journal_issue 15
_journal_name_full CrystEngComm
_journal_page_first 2126
_journal_paper_doi 10.1039/C7CE00349H
_journal_volume 19
_journal_year 2017
_chemical_formula_sum 'C28 H26 Co2 N6 O11'
_chemical_formula_weight 740.41
_chemical_name_systematic
; 
 ? 
;
_space_group_IT_number 5
_symmetry_cell_setting monoclinic
_symmetry_space_group_name_Hall 'C 2y'
_symmetry_space_group_name_H-M 'C 1 2 1'
_atom_sites_solution_hydrogens geom
_atom_sites_solution_primary direct
_atom_sites_solution_secondary difmap
_audit_creation_method SHELXL-97
_audit_update_record
;
2017-02-19 deposited with the CCDC.
2017-03-15 downloaded from the CCDC.
;
_cell_angle_alpha 90.00
_cell_angle_beta 125.968(9)
_cell_angle_gamma 90.00
_cell_formula_units_Z 2
_cell_length_a 22.089(13)
_cell_length_b 6.142(4)
_cell_length_c 13.906(9)
_cell_measurement_reflns_used 756
_cell_measurement_temperature 296(2)
_cell_measurement_theta_max 0.893
_cell_measurement_theta_min 0.872
_cell_volume 1526.9(17)
_computing_cell_refinement 'Bruker SAINT'
_computing_data_collection 'Bruker APEX2'
_computing_data_reduction 'Bruker SAINT'
_computing_molecular_graphics 'Bruker SHELXTL'
_computing_publication_material 'Bruker SHELXTL'
_computing_structure_refinement 'SHELXL-97 (Sheldrick, 1997)'
_computing_structure_solution 'SHELXS-97 (Sheldrick, 1990)'
_diffrn_ambient_temperature 296(2)
_diffrn_measured_fraction_theta_full 0.992
_diffrn_measured_fraction_theta_max 0.992
_diffrn_measurement_device_type 'Brucker SMART APEX'
_diffrn_measurement_method '\w scan'
_diffrn_radiation_monochromator graphite
_diffrn_radiation_source 'fine-focus sealed tube'
_diffrn_radiation_type MoK\a
_diffrn_radiation_wavelength 0.71073
_diffrn_reflns_av_R_equivalents 0.0371
_diffrn_reflns_av_sigmaI/netI 0.0696
_diffrn_reflns_limit_h_max 27
_diffrn_reflns_limit_h_min -24
_diffrn_reflns_limit_k_max 7
_diffrn_reflns_limit_k_min -7
_diffrn_reflns_limit_l_max 17
_diffrn_reflns_limit_l_min -17
_diffrn_reflns_number 5487
_diffrn_reflns_theta_full 25.99
_diffrn_reflns_theta_max 25.99
_diffrn_reflns_theta_min 1.81
_exptl_absorpt_coefficient_mu 1.137
_exptl_absorpt_correction_T_max 0.893
_exptl_absorpt_correction_T_min 0.872
_exptl_absorpt_correction_type multi-scan
_exptl_absorpt_process_details sadabs
_exptl_crystal_colour RED
_exptl_crystal_density_diffrn 1.610
_exptl_crystal_density_method 'not measured'
_exptl_crystal_description BLOCK
_exptl_crystal_F_000 628
_exptl_crystal_size_max 0.2
_exptl_crystal_size_mid 0.1
_exptl_crystal_size_min 0.1
_refine_diff_density_max 1.314
_refine_diff_density_min -0.790
_refine_diff_density_rms 0.131
_refine_ls_abs_structure_details 'Flack H D (1983), Acta Cryst. A39, 876-881'
_refine_ls_abs_structure_Flack 0.95(4)
_refine_ls_extinction_method none
_refine_ls_goodness_of_fit_ref 1.198
_refine_ls_hydrogen_treatment mixed
_refine_ls_matrix_type full
_refine_ls_number_parameters 213
_refine_ls_number_reflns 2954
_refine_ls_number_restraints 1
_refine_ls_restrained_S_all 1.197
_refine_ls_R_factor_all 0.0715
_refine_ls_R_factor_gt 0.0606
_refine_ls_shift/su_max 0.033
_refine_ls_shift/su_mean 0.004
_refine_ls_structure_factor_coef Fsqd
_refine_ls_weighting_details 'calc w=1/[\s^2^(Fo^2^)+(0.1000P)^2^+0.0000P] where P=(Fo^2^+2Fc^2^)/3'
_refine_ls_weighting_scheme calc
_refine_ls_wR_factor_gt 0.1639
_refine_ls_wR_factor_ref 0.1796
_reflns_number_gt 2541
_reflns_number_total 2954
_reflns_threshold_expression >2sigma(I)
_cod_data_source_file c7ce00349h2.cif
_cod_data_source_block compound1
_cod_depositor_comments 'Adding full bibliography for 7227851--7227852.cif.'
_cod_original_cell_volume 1527.0(16)
_cod_original_sg_symbol_H-M C2
_cod_database_code 7227851

loop_
_symmetry_equiv_pos_as_xyz
'x, y, z'
'-x, y, -z'
'x+1/2, y+1/2, z'
'-x+1/2, y+1/2, -z'

loop_
_atom_site_label
_atom_site_type_symbol
_atom_site_fract_x
_atom_site_fract_y
_atom_site_fract_z
_atom_site_U_iso_or_equiv
_atom_site_adp_type
_atom_site_occupancy
_atom_site_symmetry_multiplicity
_atom_site_calc_flag
_atom_site_refinement_flags
Co1 Co 0.08289(4) 0.25365(14) 0.20097(7) 0.0232(2) Uani 1 1 d .
N3 N 0.2285(4) 0.260(2) 0.5828(6) 0.067(2) Uani 1 1 d .
H3B H 0.2396 0.2532 0.6532 0.081 Uiso 1 1 calc R
N1 N 0.0041(3) 0.3287(9) 0.2407(5) 0.0236(12) Uani 1 1 d .
H1A H 0.0141 0.4637 0.2737 0.028 Uiso 1 1 calc R
O1W O 0.0000 0.1545(11) 0.0000 0.0244(13) Uani 1 2 d S
C7 C -0.2514(3) 0.2507(19) 0.1122(6) 0.0333(13) Uani 1 1 d .
H7A H -0.2881 0.1450 0.0852 0.040 Uiso 1 1 calc R
C10 C 0.0842(3) 0.2497(19) 0.4575(5) 0.0342(14) Uani 1 1 d .
H10A H 0.0709 0.3937 0.4681 0.041 Uiso 1 1 calc R
H10B H 0.0885 0.1548 0.5169 0.041 Uiso 1 1 calc R
N2 N 0.1652(3) 0.2769(12) 0.3845(5) 0.0309(13) Uani 1 1 d .
C11 C 0.1574(4) 0.2614(16) 0.4770(5) 0.0348(14) Uani 1 1 d .
O1 O -0.3877(3) 0.3919(9) 0.0563(5) 0.0360(12) Uani 1 1 d .
O3 O 0.0568(3) -0.0542(8) 0.2307(4) 0.0306(11) Uani 1 1 d .
C8 C -0.0734(4) 0.3209(14) 0.1353(6) 0.036(2) Uani 1 1 d .
H8A H -0.0820 0.1781 0.0996 0.043 Uiso 1 1 calc R
H8B H -0.0788 0.4264 0.0788 0.043 Uiso 1 1 calc R
C2 C -0.2595(4) 0.4533(13) 0.1480(6) 0.0281(14) Uani 1 1 d .
C5 C -0.1347(4) 0.3631(13) 0.1508(6) 0.0327(16) Uani 1 1 d .
O2W O 0.0751(3) 0.5703(9) 0.1494(5) 0.0430(13) Uani 1 1 d .
C14 C 0.0412(4) -0.0528(12) 0.3045(6) 0.0283(15) Uani 1 1 d .
C1 C -0.3317(4) 0.5103(12) 0.1282(6) 0.0276(14) Uani 1 1 d .
O4 O 0.0451(3) -0.2174(10) 0.3588(5) 0.0482(15) Uani 1 1 d .
C12 C 0.2774(3) 0.2727(15) 0.5538(6) 0.0347(16) Uani 1 1 d .
H12A H 0.3292 0.2745 0.6075 0.042 Uiso 1 1 calc R
C13 C 0.2387(4) 0.2818(14) 0.4353(6) 0.0374(17) Uani 1 1 d .
H13A H 0.2600 0.2904 0.3942 0.045 Uiso 1 1 calc R
C3 C -0.2021(4) 0.6052(13) 0.1934(7) 0.0372(17) Uani 1 1 d .
H3A H -0.2050 0.7374 0.2231 0.045 Uiso 1 1 calc R
C6 C -0.1885(4) 0.2076(13) 0.1169(6) 0.040(2) Uani 1 1 d .
H6A H -0.1822 0.0694 0.0966 0.048 Uiso 1 1 calc R
C4 C -0.1404(4) 0.5577(14) 0.1941(7) 0.0390(18) Uani 1 1 d .
H4A H -0.1021 0.6594 0.2245 0.047 Uiso 1 1 calc R
O2 O -0.3338(3) 0.6735(9) 0.1807(4) 0.0351(12) Uani 1 1 d .
C9 C 0.0199(4) 0.1632(12) 0.3307(6) 0.0271(14) Uani 1 1 d .
H9A H -0.0252 0.1419 0.3275 0.033 Uiso 1 1 calc R

loop_
_atom_site_aniso_label
_atom_site_aniso_U_11
_atom_site_aniso_U_22
_atom_site_aniso_U_33
_atom_site_aniso_U_23
_atom_site_aniso_U_13
_atom_site_aniso_U_12
Co1 0.0207(4) 0.0220(4) 0.0324(4) 0.0002(5) 0.0187(3) 0.0017(4)
N3 0.078(5) 0.053(4) 0.038(3) 0.004(5) 0.016(3) -0.010(6)
N1 0.020(3) 0.024(3) 0.034(3) 0.000(2) 0.020(2) 0.003(2)
O1W 0.021(3) 0.026(3) 0.033(3) 0.000 0.019(3) 0.000
C7 0.027(3) 0.034(3) 0.042(3) 0.001(5) 0.022(3) 0.001(4)
C10 0.039(3) 0.039(4) 0.026(3) -0.005(4) 0.020(3) 0.003(5)
N2 0.024(3) 0.030(3) 0.036(3) -0.010(3) 0.016(2) -0.004(3)
C11 0.034(3) 0.028(3) 0.032(3) 0.000(4) 0.014(3) -0.003(4)
O1 0.023(3) 0.037(3) 0.048(3) 0.000(2) 0.020(2) 0.001(2)
O3 0.036(3) 0.026(3) 0.041(3) -0.004(2) 0.029(2) -0.002(2)
C8 0.024(3) 0.060(6) 0.030(3) -0.001(3) 0.019(3) 0.008(3)
C2 0.022(3) 0.037(4) 0.026(3) 0.002(3) 0.014(3) 0.003(3)
C5 0.014(3) 0.047(4) 0.032(4) 0.001(3) 0.011(3) 0.010(3)
O2W 0.069(4) 0.025(3) 0.060(3) 0.001(2) 0.052(3) 0.003(3)
C14 0.024(3) 0.026(4) 0.035(4) -0.004(3) 0.017(3) -0.004(3)
C1 0.020(3) 0.033(4) 0.031(3) 0.010(3) 0.016(3) 0.005(3)
O4 0.078(4) 0.029(3) 0.058(3) 0.006(3) 0.051(3) 0.007(3)
C12 0.014(3) 0.029(4) 0.036(3) -0.005(4) 0.001(2) -0.009(4)
C13 0.025(3) 0.027(4) 0.049(4) -0.005(4) 0.016(3) 0.001(3)
C3 0.029(4) 0.035(4) 0.056(4) -0.010(4) 0.029(3) -0.002(3)
C6 0.033(4) 0.046(6) 0.041(4) -0.006(3) 0.023(3) 0.010(3)
C4 0.026(4) 0.038(4) 0.058(5) -0.010(4) 0.028(4) -0.004(3)
O2 0.022(2) 0.046(3) 0.042(3) -0.009(2) 0.021(2) 0.003(2)
C9 0.028(3) 0.026(3) 0.033(3) -0.001(3) 0.021(3) 0.001(3)

loop_
_atom_type_symbol
_atom_type_description
_atom_type_scat_dispersion_real
_atom_type_scat_dispersion_imag
_atom_type_scat_source
C C 0.0033 0.0016 'International Tables Vol C Tables 4.2.6.8 and 6.1.1.4'
H H 0.0000 0.0000 'International Tables Vol C Tables 4.2.6.8 and 6.1.1.4'
N N 0.0061 0.0033 'International Tables Vol C Tables 4.2.6.8 and 6.1.1.4'
O O 0.0106 0.0060 'International Tables Vol C Tables 4.2.6.8 and 6.1.1.4'
Co Co 0.3494 0.9721 'International Tables Vol C Tables 4.2.6.8 and 6.1.1.4'

loop_
_geom_angle_atom_site_label_1
_geom_angle_atom_site_label_2
_geom_angle_atom_site_label_3
_geom_angle
_geom_angle_site_symmetry_1
_geom_angle_site_symmetry_3
O2W Co1 O2 94.4(2) . 3_545
O2W Co1 O3 162.7(2) . .
O2 Co1 O3 100.5(2) 3_545 .
O2W Co1 N2 101.3(3) . .
O2 Co1 N2 88.7(2) 3_545 .
O3 Co1 N2 87.9(2) . .
O2W Co1 N1 88.4(2) . .
O2 Co1 N1 174.3(2) 3_545 .
O3 Co1 N1 77.6(2) . .
N2 Co1 N1 85.8(2) . .
O2W Co1 O1W 89.0(2) . .
O2 Co1 O1W 84.88(14) 3_545 .
O3 Co1 O1W 83.6(2) . .
N2 Co1 O1W 168.2(2) . .
N1 Co1 O1W 100.20(16) . .
C12 N3 C11 106.8(6) . .
C8 N1 C9 112.4(5) . .
C8 N1 Co1 112.4(4) . .
C9 N1 Co1 104.0(4) . .
Co1 O1W Co1 149.9(3) . 2
C6 C7 C2 119.6(8) . .
C11 C10 C9 113.2(5) . .
C13 N2 C11 106.5(5) . .
C13 N2 Co1 124.1(5) . .
C11 N2 Co1 128.9(4) . .
N3 C11 N2 107.5(6) . .
N3 C11 C10 129.2(6) . .
N2 C11 C10 123.2(5) . .
C14 O3 Co1 113.2(4) . .
N1 C8 C5 118.1(6) . .
C3 C2 C7 119.2(6) . .
C3 C2 C1 121.1(7) . .
C7 C2 C1 119.5(6) . .
C6 C5 C4 118.1(6) . .
C6 C5 C8 119.9(7) . .
C4 C5 C8 122.0(7) . .
O4 C14 O3 122.6(7) . .
O4 C14 C9 119.2(6) . .
O3 C14 C9 118.2(6) . .
O2 C1 O1 124.4(6) . .
O2 C1 C2 118.6(6) . .
O1 C1 C2 116.9(6) . .
C13 C12 N3 108.9(6) . .
N2 C13 C12 110.4(7) . .
C4 C3 C2 119.4(7) . .
C5 C6 C7 121.8(8) . .
C5 C4 C3 121.4(7) . .
C1 O2 Co1 127.2(4) . 3_455
N1 C9 C14 110.3(5) . .
N1 C9 C10 108.9(6) . .
C14 C9 C10 111.2(6) . .

loop_
_geom_bond_atom_site_label_1
_geom_bond_atom_site_label_2
_geom_bond_distance
_geom_bond_site_symmetry_2
Co1 O2W 2.045(5) .
Co1 O2 2.079(5) 3_545
Co1 O3 2.087(5) .
Co1 N2 2.095(5) .
Co1 N1 2.162(5) .
Co1 O1W 2.350(2) .
N3 C12 1.358(11) .
N3 C11 1.385(9) .
N1 C8 1.460(9) .
N1 C9 1.486(9) .
O1W Co1 2.350(2) 2
C7 C6 1.377(9) .
C7 C2 1.391(14) .
C10 C11 1.474(9) .
C10 C9 1.570(9) .
N2 C13 1.338(8) .
N2 C11 1.398(8) .
O1 C1 1.267(9) .
O3 C14 1.260(8) .
C8 C5 1.514(9) .
C2 C3 1.392(10) .
C2 C1 1.493(9) .
C5 C6 1.374(11) .
C5 C4 1.377(11) .
C14 O4 1.234(10) .
C14 C9 1.521(10) .
C1 O2 1.256(9) .
C12 C13 1.339(10) .
C3 C4 1.388(11) .
O2 Co1 2.079(5) 3_455
